data_1535527
loop_
_publ_author_name
'Morozov, A.N.'
'Morozova, O.Yu.'
'Ponomarev, N.M.'

_publ_section_title
;
 Real structure of single crystals of La Ga O3 grown by the Czochralski
 method. I. X-ray diffraction and x-ray topographic methods
;
_journal_name_full Kristallografiya
_journal_page_first 149
_journal_page_last 159
_journal_volume 38
_journal_year 1993
_chemical_formula_sum 'Ga La O3'
_chemical_name_systematic 'La (Ga O3)'
_space_group_IT_number 62
_symmetry_space_group_name_Hall '-P 2c 2ab'
_symmetry_space_group_name_H-M 'P b n m'
_cell_angle_alpha 90
_cell_angle_beta 90
_cell_angle_gamma 90
_cell_formula_units_Z 4
_cell_length_a 5.503
_cell_length_b 5.474
_cell_length_c 7.751
_cell_volume 233.487
_citation_journal_id_ASTM KRISAJ
_cod_data_source_file Morozov_KRISAJ_1993_843.cif
_cod_data_source_block Ga1La1O3
_cod_original_cell_volume 233.4866
_cod_original_sg_symbol_Hall '-P 2ac 2n (z,x,y)'
_cod_original_formula_sum 'Ga1 La1 O3'
_cod_database_code 1535527

loop_
_symmetry_equiv_pos_as_xyz
x,y,z
x+1/2,-y+1/2,-z
-x+1/2,y+1/2,-z+1/2
-x,-y,z+1/2
-x,-y,-z
-x-1/2,y-1/2,z
x-1/2,-y-1/2,z-1/2
x,y,-z-1/2

loop_
_atom_site_label
_atom_site_type_symbol
_atom_site_fract_x
_atom_site_fract_y
_atom_site_fract_z
_atom_site_occupancy
_atom_site_U_iso_or_equiv
O2 O-2 0.74 0.26 0.9 1 0.0
La1 La+3 -0.01 0.03 0.25 1 0.0
O1 O-2 0.01 0.5 0.25 1 0.0
Ga1 Ga+3 0.5 0 0 1 0.0
